data_7129100
loop_
_publ_author_name
'Ito, Shotaro'
'Ishii, Youichi'
'Ishimura, Kazuya'
'Kuwabara, Takuya'

_publ_section_title
;
 A new strategy for hyperconjugative antiaromatic compounds utilizing
 negative charges: a dibenzo[<i>b</i>,<i>f</i>]silepinyl dianion.
;
_journal_issue 86
_journal_name_full 'Chemical communications (Cambridge, England)'
_journal_page_first 11330
_journal_page_last 11333
_journal_paper_doi 10.1039/d1cc04434f
_journal_volume 57
_journal_year 2021
_chemical_formula_sum 'C26 H22 Si'
_chemical_formula_weight 362.52
_space_group_crystal_system monoclinic
_space_group_IT_number 14
_space_group_name_Hall '-P 2yn'
_space_group_name_H-M_alt 'P 1 21/n 1'
_atom_sites_solution_hydrogens geom
_audit_creation_method SHELXL-2018/3
_audit_update_record
;
2021-07-29 deposited with the CCDC.	2021-10-12 downloaded from the CCDC.
;
_cell_angle_alpha 90
_cell_angle_beta 98.546(4)
_cell_angle_gamma 90
_cell_formula_units_Z 4
_cell_length_a 8.9514(18)
_cell_length_b 19.204(4)
_cell_length_c 11.397(2)
_cell_measurement_reflns_used 4158
_cell_measurement_temperature 93(2)
_cell_measurement_theta_max 31.3583
_cell_measurement_theta_min 2.5336
_cell_volume 1937.4(7)
_computing_cell_refinement 'RIGAKU CrystalClear'
_computing_data_collection 'RIGAKU CrystalClear'
_computing_data_reduction 'RIGAKU CrystalClear'
_computing_molecular_graphics 'Yadokari-XG 2009(Wakita Nemoto et al.)'
_computing_publication_material 'Yadokari-XG 2009(Wakita,Nemoto et al.)'
_computing_structure_refinement 'SHELXL-2018/3 (Sheldrick, 2018)'
_computing_structure_solution 'SHELXT 2018/2 (Sheldrick, 2018)'
_diffrn_ambient_temperature 93(2)
_diffrn_detector_area_resol_mean 28.5714
_diffrn_measured_fraction_theta_full 0.994
_diffrn_measured_fraction_theta_max 0.986
_diffrn_measurement_device_type 'Rigaku VariMax Saturn'
_diffrn_measurement_method 'omega scans'
_diffrn_radiation_monochromator Confocal
_diffrn_radiation_source 'rotating-anode X-ray tube'
_diffrn_radiation_type MoK\a
_diffrn_radiation_wavelength 0.71075
_diffrn_reflns_av_R_equivalents 0.0748
_diffrn_reflns_av_unetI/netI 0.0792
_diffrn_reflns_Laue_measured_fraction_full 0.994
_diffrn_reflns_Laue_measured_fraction_max 0.986
_diffrn_reflns_limit_h_max 10
_diffrn_reflns_limit_h_min -11
_diffrn_reflns_limit_k_max 24
_diffrn_reflns_limit_k_min -24
_diffrn_reflns_limit_l_max 12
_diffrn_reflns_limit_l_min -14
_diffrn_reflns_number 15666
_diffrn_reflns_point_group_measured_fraction_full 0.994
_diffrn_reflns_point_group_measured_fraction_max 0.986
_diffrn_reflns_theta_full 25.242
_diffrn_reflns_theta_max 27.450
_diffrn_reflns_theta_min 3.130
_exptl_absorpt_coefficient_mu 0.129
_exptl_absorpt_correction_T_max 1.0000
_exptl_absorpt_correction_T_min 0.8544
_exptl_absorpt_correction_type multi-scan
_exptl_absorpt_process_details 'Jacobson, R. (1998) Private communication'
_exptl_crystal_colour Colorless
_exptl_crystal_density_diffrn 1.243
_exptl_crystal_description Prism
_exptl_crystal_F_000 768
_exptl_crystal_size_max 0.0900
_exptl_crystal_size_mid 0.0500
_exptl_crystal_size_min 0.0450
_refine_diff_density_max 0.293
_refine_diff_density_min -0.358
_refine_diff_density_rms 0.066
_refine_ls_extinction_coef 0.015(2)
_refine_ls_extinction_expression Fc^*^=kFc[1+0.001xFc^2^\l^3^/sin(2\q)]^-1/4^
_refine_ls_extinction_method 'SHELXL-2018/3 (Sheldrick 2018)'
_refine_ls_goodness_of_fit_ref 1.048
_refine_ls_hydrogen_treatment constr
_refine_ls_matrix_type full
_refine_ls_number_parameters 245
_refine_ls_number_reflns 4365
_refine_ls_number_restraints 0
_refine_ls_restrained_S_all 1.048
_refine_ls_R_factor_all 0.1038
_refine_ls_R_factor_gt 0.0665
_refine_ls_shift/su_max 0.000
_refine_ls_shift/su_mean 0.000
_refine_ls_structure_factor_coef Fsqd
_refine_ls_weighting_details 'w=1/[\s^2^(Fo^2^)+(0.0646P)^2^+0.7174P] where P=(Fo^2^+2Fc^2^)/3'
_refine_ls_weighting_scheme calc
_refine_ls_wR_factor_gt 0.1366
_refine_ls_wR_factor_ref 0.1568
_reflns_Friedel_coverage 0.000
_reflns_number_gt 3034
_reflns_number_total 4365
_reflns_threshold_expression 'I > 2\s(I)'
_cod_data_source_file d1cc04434f2.cif
_cod_data_source_block ydkr_a
_cod_depositor_comments
;
The following automatic conversions were performed:

data item '_exptl_absorpt_correction_type' value 'Multi-scan' was
changed to 'multi-scan' in accordance with the
/home/data/users/saulius/crontab/automatic-downloads/rss-feeds/RSC/lib/dictionaries/cif_core.dic
dictionary named 'cif_core.dic' version 2.4.2 last updated on
2011-04-26.

Automatic conversion script
Id: cif_fix_values 7556 2019-12-06 15:28:31Z antanas 

 Adding full bibliography for 7129099--7129101.cif.
;
_cod_original_sg_symbol_H-M 'P 21/n'
_cod_database_code 7129100
_shelx_shelxl_version_number 2018/3
_shelx_space_group_comment
;
The symmetry employed for this shelxl refinement is uniquely defined
by the following loop, which should always be used as a source of
symmetry information in preference to the above space-group names.
They are only intended as comments.
;

loop_
_space_group_symop_operation_xyz
'x, y, z'
'-x+1/2, y+1/2, -z+1/2'
'-x, -y, -z'
'x-1/2, -y-1/2, z-1/2'

loop_
_atom_site_label
_atom_site_type_symbol
_atom_site_fract_x
_atom_site_fract_y
_atom_site_fract_z
_atom_site_U_iso_or_equiv
_atom_site_adp_type
_atom_site_occupancy
_atom_site_site_symmetry_order
_atom_site_calc_flag
_atom_site_refinement_flags_posn
_atom_site_refinement_flags_adp
_atom_site_refinement_flags_occupancy
_atom_site_disorder_assembly
_atom_site_disorder_group
Si1 Si 0.38699(8) 0.67094(4) 0.52513(6) 0.0203(2) Uani 1 1 d . . . . .
C1 C 0.3135(3) 0.61431(12) 0.6379(2) 0.0206(5) Uani 1 1 d . . . . .
C2 C 0.3212(3) 0.63830(13) 0.7553(2) 0.0232(5) Uani 1 1 d . . . . .
C3 C 0.3831(3) 0.70948(14) 0.7889(2) 0.0280(6) Uani 1 1 d . . . . .
H3 H 0.473637 0.716748 0.753099 0.034 Uiso 1 1 calc R U . . .
H3A H 0.411818 0.711406 0.874353 0.034 Uiso 1 1 calc R U . . .
C4 C 0.2725(3) 0.76808(14) 0.7508(2) 0.0303(6) Uani 1 1 d . . . . .
H4 H 0.173638 0.752797 0.765388 0.036 Uiso 1 1 calc R U . . .
H4A H 0.300853 0.807277 0.803098 0.036 Uiso 1 1 calc R U . . .
C5 C 0.2554(3) 0.79491(13) 0.6247(2) 0.0222(5) Uani 1 1 d . . . . .
C6 C 0.3076(3) 0.76151(13) 0.5275(2) 0.0211(5) Uani 1 1 d . . . . .
C7 C 0.2476(3) 0.54903(13) 0.6082(2) 0.0256(6) Uani 1 1 d . . . . .
H7 H 0.243291 0.532394 0.531180 0.031 Uiso 1 1 calc R U . . .
C8 C 0.1886(3) 0.50891(14) 0.6918(2) 0.0301(6) Uani 1 1 d . . . . .
H8 H 0.144951 0.465888 0.670744 0.036 Uiso 1 1 calc R U . . .
C9 C 0.1954(3) 0.53347(14) 0.8064(2) 0.0315(6) Uani 1 1 d . . . . .
H9 H 0.154898 0.507156 0.862479 0.038 Uiso 1 1 calc R U . . .
C10 C 0.2623(3) 0.59705(14) 0.8381(2) 0.0298(6) Uani 1 1 d . . . . .
H10 H 0.268035 0.612516 0.915981 0.036 Uiso 1 1 calc R U . . .
C11 C 0.1860(3) 0.86029(14) 0.6055(2) 0.0272(6) Uani 1 1 d . . . . .
H11 H 0.147355 0.881558 0.667863 0.033 Uiso 1 1 calc R U . . .
C12 C 0.1728(3) 0.89406(14) 0.4983(2) 0.0309(6) Uani 1 1 d . . . . .
H12 H 0.125022 0.937146 0.488873 0.037 Uiso 1 1 calc R U . . .
C13 C 0.2307(3) 0.86389(15) 0.4039(2) 0.0334(7) Uani 1 1 d . . . . .
H13 H 0.226439 0.887094 0.331843 0.040 Uiso 1 1 calc R U . . .
C14 C 0.2953(3) 0.79797(14) 0.4200(2) 0.0279(6) Uani 1 1 d . . . . .
H14 H 0.331911 0.777137 0.356297 0.033 Uiso 1 1 calc R U . . .
C15 C 0.5981(3) 0.67260(13) 0.5548(2) 0.0219(5) Uani 1 1 d . . . . .
C16 C 0.6797(3) 0.60992(15) 0.5745(2) 0.0310(6) Uani 1 1 d . . . . .
H16 H 0.627682 0.567919 0.572688 0.037 Uiso 1 1 calc R U . . .
C17 C 0.8363(3) 0.60981(17) 0.5967(3) 0.0399(7) Uani 1 1 d . . . . .
H17 H 0.888299 0.567789 0.606773 0.048 Uiso 1 1 calc R U . . .
C18 C 0.9154(3) 0.67178(18) 0.6039(2) 0.0395(8) Uani 1 1 d . . . . .
H18 H 1.020411 0.671566 0.619282 0.047 Uiso 1 1 calc R U . . .
C19 C 0.8375(3) 0.73442(17) 0.5880(2) 0.0345(7) Uani 1 1 d . . . . .
H19 H 0.890335 0.776277 0.594530 0.041 Uiso 1 1 calc R U . . .
C20 C 0.6810(3) 0.73473(15) 0.5623(2) 0.0273(6) Uani 1 1 d . . . . .
H20 H 0.630192 0.776960 0.549944 0.033 Uiso 1 1 calc R U . . .
C21 C 0.3213(3) 0.63026(13) 0.3764(2) 0.0216(5) Uani 1 1 d . . . . .
C22 C 0.1712(3) 0.63678(13) 0.3217(2) 0.0263(6) Uani 1 1 d . . . . .
H22 H 0.106130 0.665380 0.356277 0.032 Uiso 1 1 calc R U . . .
C23 C 0.1169(3) 0.60206(14) 0.2180(2) 0.0299(6) Uani 1 1 d . . . . .
H23 H 0.016939 0.607885 0.183274 0.036 Uiso 1 1 calc R U . . .
C24 C 0.2117(3) 0.55845(15) 0.1657(2) 0.0316(6) Uani 1 1 d . . . . .
H24 H 0.175351 0.534843 0.096074 0.038 Uiso 1 1 calc R U . . .
C25 C 0.3612(3) 0.55024(15) 0.2180(2) 0.0326(7) Uani 1 1 d . . . . .
H25 H 0.424948 0.520796 0.183737 0.039 Uiso 1 1 calc R U . . .
C26 C 0.4150(3) 0.58599(14) 0.3213(2) 0.0279(6) Uani 1 1 d . . . . .
H26 H 0.515458 0.580558 0.355044 0.033 Uiso 1 1 calc R U . . .

loop_
_atom_site_aniso_label
_atom_site_aniso_U_11
_atom_site_aniso_U_22
_atom_site_aniso_U_33
_atom_site_aniso_U_23
_atom_site_aniso_U_13
_atom_site_aniso_U_12
Si1 0.0210(4) 0.0197(4) 0.0198(4) -0.0015(3) 0.0020(3) -0.0005(3)
C1 0.0172(12) 0.0194(12) 0.0245(13) 0.0002(10) 0.0007(10) 0.0018(9)
C2 0.0231(13) 0.0221(13) 0.0234(13) 0.0037(10) 0.0006(10) 0.0033(10)
C3 0.0330(15) 0.0274(14) 0.0225(13) -0.0018(11) 0.0000(11) -0.0017(11)
C4 0.0368(16) 0.0268(14) 0.0267(14) -0.0009(11) 0.0024(11) -0.0025(12)
C5 0.0211(13) 0.0210(13) 0.0237(13) -0.0014(10) 0.0008(10) -0.0030(10)
C6 0.0198(12) 0.0209(13) 0.0214(12) -0.0012(10) -0.0010(9) -0.0033(10)
C7 0.0258(14) 0.0233(14) 0.0267(13) -0.0024(11) 0.0011(11) 0.0026(10)
C8 0.0327(15) 0.0215(14) 0.0353(15) 0.0046(12) 0.0027(12) -0.0034(11)
C9 0.0357(16) 0.0291(15) 0.0299(14) 0.0105(12) 0.0053(12) -0.0006(12)
C10 0.0348(15) 0.0311(15) 0.0227(13) 0.0038(11) 0.0017(11) 0.0013(12)
C11 0.0260(14) 0.0243(14) 0.0315(14) -0.0051(11) 0.0050(11) 0.0009(11)
C12 0.0345(15) 0.0199(13) 0.0344(15) -0.0007(12) -0.0075(12) 0.0033(11)
C13 0.0416(17) 0.0306(16) 0.0260(14) 0.0029(12) -0.0015(12) -0.0033(13)
C14 0.0346(15) 0.0262(14) 0.0222(13) -0.0020(11) 0.0024(11) -0.0011(11)
C15 0.0218(12) 0.0287(14) 0.0159(11) -0.0033(10) 0.0050(9) -0.0019(10)
C16 0.0280(15) 0.0300(15) 0.0337(15) -0.0075(12) 0.0008(12) 0.0033(11)
C17 0.0246(15) 0.0507(19) 0.0415(16) -0.0111(15) -0.0046(12) 0.0083(13)
C18 0.0192(14) 0.064(2) 0.0346(16) -0.0127(15) 0.0026(12) -0.0018(14)
C19 0.0275(15) 0.0487(18) 0.0272(14) -0.0009(13) 0.0034(11) -0.0131(13)
C20 0.0274(14) 0.0328(15) 0.0214(13) -0.0017(11) 0.0028(10) -0.0058(11)
C21 0.0232(13) 0.0227(13) 0.0196(12) 0.0003(10) 0.0056(10) -0.0022(10)
C22 0.0259(14) 0.0246(14) 0.0275(13) 0.0000(11) 0.0006(11) 0.0018(11)
C23 0.0279(15) 0.0328(15) 0.0266(14) 0.0019(12) -0.0045(11) -0.0054(12)
C24 0.0410(17) 0.0344(16) 0.0188(13) -0.0026(12) 0.0020(11) -0.0092(13)
C25 0.0337(16) 0.0345(16) 0.0313(15) -0.0093(12) 0.0102(12) -0.0030(12)
C26 0.0256(14) 0.0313(15) 0.0269(13) -0.0044(11) 0.0042(11) 0.0002(11)

loop_
_atom_type_symbol
_atom_type_description
_atom_type_scat_dispersion_real
_atom_type_scat_dispersion_imag
_atom_type_scat_source
C C 0.0033 0.0016 'International Tables Vol C Tables 4.2.6.8 and 6.1.1.4'
H H 0.0000 0.0000 'International Tables Vol C Tables 4.2.6.8 and 6.1.1.4'
Si Si 0.0817 0.0704 'International Tables Vol C Tables 4.2.6.8 and 6.1.1.4'

loop_
_geom_angle_atom_site_label_1
_geom_angle_atom_site_label_2
_geom_angle_atom_site_label_3
_geom_angle
_geom_angle_site_symmetry_1
_geom_angle_site_symmetry_3
_geom_angle_publ_flag
C15 Si1 C1 109.51(11) . . ?
C15 Si1 C21 110.00(11) . . ?
C1 Si1 C21 106.41(11) . . ?
C15 Si1 C6 110.82(11) . . ?
C1 Si1 C6 110.79(11) . . ?
C21 Si1 C6 109.22(11) . . ?
C7 C1 C2 118.7(2) . . ?
C7 C1 Si1 122.01(18) . . ?
C2 C1 Si1 119.29(18) . . ?
C10 C2 C1 119.2(2) . . ?
C10 C2 C3 120.4(2) . . ?
C1 C2 C3 120.3(2) . . ?
C2 C3 C4 113.6(2) . . ?
C5 C4 C3 119.6(2) . . ?
C11 C5 C6 118.2(2) . . ?
C11 C5 C4 115.6(2) . . ?
C6 C5 C4 126.1(2) . . ?
C14 C6 C5 117.7(2) . . ?
C14 C6 Si1 115.50(18) . . ?
C5 C6 Si1 126.78(18) . . ?
C8 C7 C1 121.3(2) . . ?
C9 C8 C7 119.4(3) . . ?
C8 C9 C10 120.3(2) . . ?
C9 C10 C2 121.1(2) . . ?
C12 C11 C5 122.6(2) . . ?
C11 C12 C13 120.0(3) . . ?
C12 C13 C14 118.2(2) . . ?
C13 C14 C6 123.1(2) . . ?
C20 C15 C16 117.4(2) . . ?
C20 C15 Si1 122.5(2) . . ?
C16 C15 Si1 120.0(2) . . ?
C17 C16 C15 121.1(3) . . ?
C18 C17 C16 120.3(3) . . ?
C17 C18 C19 119.7(3) . . ?
C20 C19 C18 120.2(3) . . ?
C19 C20 C15 121.2(3) . . ?
C22 C21 C26 116.9(2) . . ?
C22 C21 Si1 120.99(18) . . ?
C26 C21 Si1 121.79(19) . . ?
C23 C22 C21 122.0(2) . . ?
C22 C23 C24 119.9(2) . . ?
C23 C24 C25 119.7(2) . . ?
C26 C25 C24 119.9(3) . . ?
C25 C26 C21 121.6(2) . . ?

loop_
_geom_bond_atom_site_label_1
_geom_bond_atom_site_label_2
_geom_bond_distance
_geom_bond_site_symmetry_2
_geom_bond_publ_flag
Si1 C15 1.870(3) . ?
Si1 C1 1.875(2) . ?
Si1 C21 1.880(2) . ?
Si1 C6 1.880(3) . ?
C1 C7 1.405(3) . ?
C1 C2 1.408(3) . ?
C2 C10 1.394(3) . ?
C2 C3 1.503(3) . ?
C3 C4 1.519(4) . ?
C4 C5 1.514(3) . ?
C5 C11 1.404(3) . ?
C5 C6 1.418(3) . ?
C6 C14 1.401(3) . ?
C7 C8 1.388(3) . ?
C8 C9 1.382(4) . ?
C9 C10 1.384(4) . ?
C11 C12 1.373(4) . ?
C12 C13 1.388(4) . ?
C13 C14 1.393(4) . ?
C15 C20 1.401(3) . ?
C15 C16 1.409(4) . ?
C16 C17 1.387(4) . ?
C17 C18 1.381(4) . ?
C18 C19 1.389(4) . ?
C19 C20 1.388(4) . ?
C21 C22 1.400(3) . ?
C21 C26 1.405(3) . ?
C22 C23 1.381(3) . ?
C23 C24 1.388(4) . ?
C24 C25 1.391(4) . ?
C25 C26 1.386(4) . ?

loop_
_geom_torsion_atom_site_label_1
_geom_torsion_atom_site_label_2
_geom_torsion_atom_site_label_3
_geom_torsion_atom_site_label_4
_geom_torsion
_geom_torsion_site_symmetry_1
_geom_torsion_site_symmetry_2
_geom_torsion_site_symmetry_3
_geom_torsion_site_symmetry_4
_geom_torsion_publ_flag
C15 Si1 C1 C7 -108.9(2) . . . . ?
C21 Si1 C1 C7 10.0(2) . . . . ?
C6 Si1 C1 C7 128.6(2) . . . . ?
C15 Si1 C1 C2 72.6(2) . . . . ?
C21 Si1 C1 C2 -168.56(19) . . . . ?
C6 Si1 C1 C2 -50.0(2) . . . . ?
C7 C1 C2 C10 -0.5(4) . . . . ?
Si1 C1 C2 C10 178.02(19) . . . . ?
C7 C1 C2 C3 -176.6(2) . . . . ?
Si1 C1 C2 C3 2.0(3) . . . . ?
C10 C2 C3 C4 -98.4(3) . . . . ?
C1 C2 C3 C4 77.6(3) . . . . ?
C2 C3 C4 C5 -81.9(3) . . . . ?
C3 C4 C5 C11 -162.7(2) . . . . ?
C3 C4 C5 C6 14.8(4) . . . . ?
C11 C5 C6 C14 4.0(3) . . . . ?
C4 C5 C6 C14 -173.4(2) . . . . ?
C11 C5 C6 Si1 -173.69(19) . . . . ?
C4 C5 C6 Si1 8.9(4) . . . . ?
C15 Si1 C6 C14 86.1(2) . . . . ?
C1 Si1 C6 C14 -152.11(19) . . . . ?
C21 Si1 C6 C14 -35.2(2) . . . . ?
C15 Si1 C6 C5 -96.1(2) . . . . ?
C1 Si1 C6 C5 25.6(2) . . . . ?
C21 Si1 C6 C5 142.5(2) . . . . ?
C2 C1 C7 C8 1.0(4) . . . . ?
Si1 C1 C7 C8 -177.55(19) . . . . ?
C1 C7 C8 C9 -0.3(4) . . . . ?
C7 C8 C9 C10 -0.9(4) . . . . ?
C8 C9 C10 C2 1.3(4) . . . . ?
C1 C2 C10 C9 -0.6(4) . . . . ?
C3 C2 C10 C9 175.5(2) . . . . ?
C6 C5 C11 C12 -2.9(4) . . . . ?
C4 C5 C11 C12 174.8(2) . . . . ?
C5 C11 C12 C13 -0.6(4) . . . . ?
C11 C12 C13 C14 2.8(4) . . . . ?
C12 C13 C14 C6 -1.6(4) . . . . ?
C5 C6 C14 C13 -1.9(4) . . . . ?
Si1 C6 C14 C13 176.1(2) . . . . ?
C1 Si1 C15 C20 -129.8(2) . . . . ?
C21 Si1 C15 C20 113.6(2) . . . . ?
C6 Si1 C15 C20 -7.3(2) . . . . ?
C1 Si1 C15 C16 48.0(2) . . . . ?
C21 Si1 C15 C16 -68.6(2) . . . . ?
C6 Si1 C15 C16 170.53(19) . . . . ?
C20 C15 C16 C17 -2.1(4) . . . . ?
Si1 C15 C16 C17 180.0(2) . . . . ?
C15 C16 C17 C18 2.2(4) . . . . ?
C16 C17 C18 C19 -0.4(4) . . . . ?
C17 C18 C19 C20 -1.5(4) . . . . ?
C18 C19 C20 C15 1.6(4) . . . . ?
C16 C15 C20 C19 0.2(4) . . . . ?
Si1 C15 C20 C19 178.04(18) . . . . ?
C15 Si1 C21 C22 -165.5(2) . . . . ?
C1 Si1 C21 C22 75.9(2) . . . . ?
C6 Si1 C21 C22 -43.7(2) . . . . ?
C15 Si1 C21 C26 21.5(2) . . . . ?
C1 Si1 C21 C26 -97.0(2) . . . . ?
C6 Si1 C21 C26 143.4(2) . . . . ?
C26 C21 C22 C23 -0.5(4) . . . . ?
Si1 C21 C22 C23 -173.8(2) . . . . ?
C21 C22 C23 C24 0.8(4) . . . . ?
C22 C23 C24 C25 -0.2(4) . . . . ?
C23 C24 C25 C26 -0.5(4) . . . . ?
C24 C25 C26 C21 0.8(4) . . . . ?
C22 C21 C26 C25 -0.2(4) . . . . ?
Si1 C21 C26 C25 173.0(2) . . . . ?
